data_4310291
loop_
_publ_author_name
'C. Matthias Grunert'
'Johannes Schweifer'
'Peter Weinberger'
'Wolfgang Linert'
'Kurt Mereiter'
'Gerfried Hilscher'
'Martin M\"uller'
'G\"unter Wiesinger'
'Petra J. van Koningsbruggen'

_publ_contact_author
;
        Weinberger, Peter
        Institute of Applied Synthetic Chemistry
        Vienna University of Technology
        Getreidemarkt 9/163-AC
        A-1060 Vienna
        Austria
;
_publ_contact_author_email weinberg@mail.zserv.tuwien.ac.at
_publ_contact_author_fax '++43 1 58801-16299'
_publ_contact_author_phone '++43 1 58801-15352'
_publ_section_title
;
 Structure and Physical Properties of
 [\m-Tris(1,4-bis(tetrazol-1-yl)butane-N4,N4')iron(II)]
 Bis(hexafluorophosphate), a New Fe(II) Spin-Crossover Compound with a
 Three-Dimensional Threefold Interlocked Crystal Lattice
;
_journal_name_full 'Inorganic Chemistry'
_journal_page_first 155
_journal_page_last 165
_journal_paper_doi 10.1021/ic034452z
_journal_volume 43
_journal_year 2004
_chemical_formula_moiety '(C18 H30 Fe N24 2+), 2(F6 P 1+), (solv)'
_chemical_formula_sum 'C18 H30 F12 Fe N24 O1.3 P2'
_chemical_formula_weight 949.25
_chemical_name_systematic
; 
[mue-tris(1,4-bis(tetrazol-1-yl)butane-N4,N4')iron(II)] 
bis(hexafluorophosphate solvate (methanol, water)
;
_space_group_IT_number 147
_symmetry_cell_setting trigonal
_symmetry_space_group_name_Hall '-P 3'
_symmetry_space_group_name_H-M 'P -3'
_atom_sites_solution_hydrogens geom
_atom_sites_solution_primary direct
_atom_sites_solution_secondary difmap
_audit_creation_method SHELXL-97
_cell_angle_alpha 90.00
_cell_angle_beta 90.00
_cell_angle_gamma 120.00
_cell_formula_units_Z 1
_cell_length_a 11.076(4)
_cell_length_b 11.076(4)
_cell_length_c 8.762(3)
_cell_measurement_reflns_used 4055
_cell_measurement_temperature 160(1)
_cell_measurement_theta_max 30.0
_cell_measurement_theta_min 2.1
_cell_volume 930.9(6)
_computing_cell_refinement 'Bruker SAINT'
_computing_data_collection 'Bruker SMART'
_computing_data_reduction 'Bruker SAINT, SADABS, XPREP'
_computing_molecular_graphics 'Bruker SHELXTL'
_computing_publication_material 'Bruker SHELXTL'
_computing_structure_refinement 'SHELXL-97 (Sheldrick, 1997)'
_computing_structure_solution 'SHELXS-97 (Sheldrick, 1990)'
_diffrn_ambient_temperature 160(1)
_diffrn_measured_fraction_theta_full 0.996
_diffrn_measured_fraction_theta_max 0.996
_diffrn_measurement_device_type
;
Bruker-AXS Smart APEX CCD 3-circle diffractometer
;
_diffrn_measurement_method 'phi and omega scans'
_diffrn_radiation_monochromator graphite
_diffrn_radiation_source 'normal-focus sealed tube'
_diffrn_radiation_type MoK\a
_diffrn_radiation_wavelength 0.71073
_diffrn_reflns_av_R_equivalents 0.0209
_diffrn_reflns_av_sigmaI/netI 0.0180
_diffrn_reflns_limit_h_max 9
_diffrn_reflns_limit_h_min -15
_diffrn_reflns_limit_k_max 15
_diffrn_reflns_limit_k_min -15
_diffrn_reflns_limit_l_max 12
_diffrn_reflns_limit_l_min -11
_diffrn_reflns_number 8577
_diffrn_reflns_theta_full 30.00
_diffrn_reflns_theta_max 30.00
_diffrn_reflns_theta_min 2.32
_diffrn_standards_decay_% 0
_exptl_absorpt_coefficient_mu 0.609
_exptl_absorpt_correction_T_max 1.00
_exptl_absorpt_correction_T_min 0.86
_exptl_absorpt_correction_type multi-scan
_exptl_absorpt_process_details 'program SADABS V2.03, G.M. Sheldrick'
_exptl_crystal_colour red
_exptl_crystal_density_diffrn 1.693
_exptl_crystal_density_method 'not measured'
_exptl_crystal_description rhombohedron
_exptl_crystal_F_000 480
_exptl_crystal_size_max 0.4
_exptl_crystal_size_mid 0.4
_exptl_crystal_size_min 0.3
_refine_diff_density_max 0.441
_refine_diff_density_min -0.377
_refine_diff_density_rms 0.054
_refine_ls_extinction_method none
_refine_ls_goodness_of_fit_ref 1.082
_refine_ls_hydrogen_treatment mixed
_refine_ls_matrix_type full
_refine_ls_number_parameters 103
_refine_ls_number_reflns 1813
_refine_ls_number_restraints 0
_refine_ls_restrained_S_all 1.082
_refine_ls_R_factor_all 0.0339
_refine_ls_R_factor_gt 0.0313
_refine_ls_shift/su_max 0.000
_refine_ls_shift/su_mean 0.000
_refine_ls_structure_factor_coef Fsqd
_refine_ls_weighting_details 'calc w=1/[\s^2^(Fo^2^)+(0.0343P)^2^+0.4188P] where P=(Fo^2^+2Fc^2^)/3'
_refine_ls_weighting_scheme calc
_refine_ls_wR_factor_gt 0.0768
_refine_ls_wR_factor_ref 0.0782
_reflns_number_gt 1689
_reflns_number_total 1813
_reflns_threshold_expression >2sigma(I)
_cod_data_source_file ic034452z_5.cif
_cod_data_source_block Bundi160
_cod_depositor_comments
;
The following automatic conversions were performed:
'_symmetry_cell_setting' value 'Trigonal' changed to 'trigonal' according
to '/home/saulius/struct/CIF-dictionaries/cif_core.dic' dictionary named
'cif_core.dic' version 2.4.1 from 2010-06-29.

Automatic conversion script
Id: cif_fix_enum 1527 2010-12-29 10:47:43Z saulius 
;
_cod_original_formula_sum 'C18 H30 F12 Fe N24 O1.30 P2'
_cod_database_code 4310291

loop_
_symmetry_equiv_pos_as_xyz
'x, y, z'
'-y, x-y, z'
'-x+y, -x, z'
'-x, -y, -z'
'y, -x+y, -z'
'x-y, x, -z'

loop_
_atom_site_label
_atom_site_type_symbol
_atom_site_fract_x
_atom_site_fract_y
_atom_site_fract_z
_atom_site_U_iso_or_equiv
_atom_site_adp_type
_atom_site_occupancy
_atom_site_symmetry_multiplicity
_atom_site_calc_flag
_atom_site_refinement_flags
_atom_site_disorder_assembly
_atom_site_disorder_group
Fe Fe 0.0000 0.0000 0.0000 0.01126(10) Uani 1 6 d S . .
N1 N 0.35889(11) 0.07938(11) 0.24248(12) 0.0208(2) Uani 1 1 d . . .
N2 N 0.35435(13) 0.19653(13) 0.26916(15) 0.0313(3) Uani 1 1 d . . .
N3 N 0.24435(13) 0.18244(12) 0.20309(15) 0.0289(3) Uani 1 1 d . . .
N4 N 0.17550(11) 0.05692(10) 0.13254(11) 0.0186(2) Uani 1 1 d . . .
C1 C 0.24894(13) -0.00476(13) 0.15872(14) 0.0223(2) Uani 1 1 d . . .
H1 H 0.2267 -0.0946 0.1234 0.027 Uiso 1 1 calc R . .
C2 C 0.47181(14) 0.06176(15) 0.30466(15) 0.0246(3) Uani 1 1 d . . .
H2A H 0.5596 0.1526 0.3039 0.030 Uiso 1 1 calc R . .
H2B H 0.4852 -0.0036 0.2394 0.030 Uiso 1 1 calc R . .
C3 C 0.43970(14) 0.00586(15) 0.46656(15) 0.0261(3) Uani 1 1 d . . .
H3A H 0.3544 -0.0871 0.4667 0.031 Uiso 1 1 calc R . .
H3B H 0.4220 0.0689 0.5308 0.031 Uiso 1 1 calc R . .
P P 0.3333 0.6667 0.11121(8) 0.02928(15) Uani 1 3 d S . .
F1 F 0.28957(12) 0.53412(11) 0.21721(14) 0.0477(3) Uani 1 1 d . . .
F2 F 0.19924(14) 0.57468(15) 0.00996(15) 0.0672(4) Uani 1 1 d . . .
O1S O 0.0000 0.0000 0.5000 0.060(6) Uani 0.33(3) 6 d SP . .
O2S O 0.1541(19) 0.084(2) 0.5154(17) 0.085(7) Uani 0.124(7) 1 d P . .
O3S O 0.0000 0.0000 0.586(16) 0.18(5) Uiso 0.10(3) 3 d SP . .

loop_
_atom_site_aniso_label
_atom_site_aniso_U_11
_atom_site_aniso_U_22
_atom_site_aniso_U_33
_atom_site_aniso_U_23
_atom_site_aniso_U_13
_atom_site_aniso_U_12
Fe 0.01081(12) 0.01081(12) 0.01216(17) 0.000 0.000 0.00541(6)
N1 0.0204(5) 0.0196(5) 0.0190(5) 0.0001(4) 0.0006(4) 0.0075(4)
N2 0.0316(6) 0.0234(6) 0.0373(7) -0.0104(5) -0.0097(5) 0.0126(5)
N3 0.0305(6) 0.0203(5) 0.0350(6) -0.0089(4) -0.0070(5) 0.0120(5)
N4 0.0204(5) 0.0143(4) 0.0184(5) -0.0008(3) 0.0014(4) 0.0067(4)
C1 0.0235(6) 0.0198(6) 0.0235(6) -0.0022(4) -0.0021(4) 0.0106(5)
C2 0.0201(6) 0.0305(6) 0.0217(6) 0.0021(5) 0.0002(4) 0.0116(5)
C3 0.0225(6) 0.0345(7) 0.0196(6) 0.0027(5) 0.0008(5) 0.0130(5)
P 0.0289(2) 0.0289(2) 0.0300(3) 0.000 0.000 0.01444(10)
F1 0.0454(6) 0.0317(5) 0.0639(7) 0.0099(5) -0.0049(5) 0.0178(4)
F2 0.0618(8) 0.0715(8) 0.0585(8) -0.0141(6) -0.0336(6) 0.0261(7)
O1S 0.084(8) 0.084(8) 0.013(6) 0.000 0.000 0.042(4)
O2S 0.089(14) 0.110(15) 0.055(9) 0.021(8) 0.011(8) 0.050(12)

loop_
_atom_type_symbol
_atom_type_description
_atom_type_scat_dispersion_real
_atom_type_scat_dispersion_imag
_atom_type_scat_source
C C 0.0033 0.0016 'International Tables Vol C Tables 4.2.6.8 and 6.1.1.4'
H H 0.0000 0.0000 'International Tables Vol C Tables 4.2.6.8 and 6.1.1.4'
N N 0.0061 0.0033 'International Tables Vol C Tables 4.2.6.8 and 6.1.1.4'
F F 0.0171 0.0103 'International Tables Vol C Tables 4.2.6.8 and 6.1.1.4'
P P 0.1023 0.0942 'International Tables Vol C Tables 4.2.6.8 and 6.1.1.4'
Fe Fe 0.3463 0.8444 'International Tables Vol C Tables 4.2.6.8 and 6.1.1.4'
O O 0.0106 0.0060 'International Tables Vol C Tables 4.2.6.8 and 6.1.1.4'

loop_
_geom_angle_atom_site_label_1
_geom_angle_atom_site_label_2
_geom_angle_atom_site_label_3
_geom_angle
_geom_angle_site_symmetry_1
_geom_angle_site_symmetry_3
_geom_angle_publ_flag
N4 Fe N4 180.00(6) . 4 ?
N4 Fe N4 91.69(4) . 2 ?
N4 Fe N4 88.31(4) 4 2 ?
N4 Fe N4 88.31(4) . 6 ?
N4 Fe N4 91.69(4) 4 6 ?
N4 Fe N4 88.31(4) 2 6 ?
N4 Fe N4 91.69(4) . 3 ?
N4 Fe N4 88.31(4) 4 3 ?
N4 Fe N4 91.69(4) 2 3 ?
N4 Fe N4 180.00(7) 6 3 ?
N4 Fe N4 88.31(4) . 5 ?
N4 Fe N4 91.69(4) 4 5 ?
N4 Fe N4 180.00(5) 2 5 ?
N4 Fe N4 91.69(4) 6 5 ?
N4 Fe N4 88.31(4) 3 5 ?
C1 N1 N2 108.10(11) . . ?
C1 N1 C2 131.18(11) . . ?
N2 N1 C2 120.72(11) . . ?
N3 N2 N1 107.16(11) . . ?
N2 N3 N4 110.05(11) . . ?
C1 N4 N3 106.01(10) . . ?
C1 N4 Fe 131.89(8) . . ?
N3 N4 Fe 121.91(8) . . ?
N4 C1 N1 108.68(11) . . ?
N4 C1 H1 125.7 . . ?
N1 C1 H1 125.7 . . ?
N1 C2 C3 111.15(11) . . ?
N1 C2 H2A 109.4 . . ?
C3 C2 H2A 109.4 . . ?
N1 C2 H2B 109.4 . . ?
C3 C2 H2B 109.4 . . ?
H2A C2 H2B 108.0 . . ?
C2 C3 C3 110.98(14) . 4_656 ?
C2 C3 H3A 109.4 . . ?
C3 C3 H3A 109.4 4_656 . ?
C2 C3 H3B 109.4 . . ?
C3 C3 H3B 109.4 4_656 . ?
H3A C3 H3B 108.0 . . ?
F2 P F2 91.78(8) 3_565 . ?
F2 P F2 91.78(8) 3_565 2_665 ?
F2 P F2 91.78(8) . 2_665 ?
F2 P F1 88.76(7) 3_565 3_565 ?
F2 P F1 89.96(7) . 3_565 ?
F2 P F1 178.15(8) 2_665 3_565 ?
F2 P F1 89.96(7) 3_565 2_665 ?
F2 P F1 178.15(8) . 2_665 ?
F2 P F1 88.76(7) 2_665 2_665 ?
F1 P F1 89.47(7) 3_565 2_665 ?
F2 P F1 178.15(8) 3_565 . ?
F2 P F1 88.76(7) . . ?
F2 P F1 89.96(7) 2_665 . ?
F1 P F1 89.47(7) 3_565 . ?
F1 P F1 89.47(7) 2_665 . ?

loop_
_geom_bond_atom_site_label_1
_geom_bond_atom_site_label_2
_geom_bond_distance
_geom_bond_site_symmetry_2
_geom_bond_publ_flag
Fe N4 2.0734(12) . ?
Fe N4 2.0734(12) 4 ?
Fe N4 2.0734(12) 2 ?
Fe N4 2.0734(12) 6 ?
Fe N4 2.0734(12) 3 ?
Fe N4 2.0734(12) 5 ?
N1 C1 1.3248(16) . ?
N1 N2 1.3439(17) . ?
N1 C2 1.4640(17) . ?
N2 N3 1.2860(18) . ?
N3 N4 1.3551(15) . ?
N4 C1 1.3179(17) . ?
C1 H1 0.9500 . ?
C2 C3 1.5172(18) . ?
C2 H2A 0.9900 . ?
C2 H2B 0.9900 . ?
C3 C3 1.522(3) 4_656 ?
C3 H3A 0.9900 . ?
C3 H3B 0.9900 . ?
P F2 1.5867(13) 3_565 ?
P F2 1.5868(13) . ?
P F2 1.5868(13) 2_665 ?
P F1 1.5941(12) 3_565 ?
P F1 1.5941(12) 2_665 ?
P F1 1.5941(12) . ?

loop_
_geom_torsion_atom_site_label_1
_geom_torsion_atom_site_label_2
_geom_torsion_atom_site_label_3
_geom_torsion_atom_site_label_4
_geom_torsion
_geom_torsion_site_symmetry_1
_geom_torsion_site_symmetry_2
_geom_torsion_site_symmetry_3
_geom_torsion_site_symmetry_4
_geom_torsion_publ_flag
C1 N1 N2 N3 0.08(16) . . . . ?
C2 N1 N2 N3 -179.21(11) . . . . ?
N1 N2 N3 N4 -0.02(16) . . . . ?
N2 N3 N4 C1 -0.04(15) . . . . ?
N2 N3 N4 Fe -175.59(9) . . . . ?
N4 Fe N4 C1 -167.42(14) 4 . . . ?
N4 Fe N4 C1 154.78(11) 2 . . . ?
N4 Fe N4 C1 -116.96(13) 6 . . . ?
N4 Fe N4 C1 63.04(13) 3 . . . ?
N4 Fe N4 C1 -25.22(11) 5 . . . ?
N4 Fe N4 N3 6.83(8) 4 . . . ?
N4 Fe N4 N3 -30.97(11) 2 . . . ?
N4 Fe N4 N3 57.29(8) 6 . . . ?
N4 Fe N4 N3 -122.71(8) 3 . . . ?
N4 Fe N4 N3 149.03(11) 5 . . . ?
N3 N4 C1 N1 0.09(14) . . . . ?
Fe N4 C1 N1 175.02(8) . . . . ?
N2 N1 C1 N4 -0.11(15) . . . . ?
C2 N1 C1 N4 179.08(12) . . . . ?
C1 N1 C2 C3 -93.91(16) . . . . ?
N2 N1 C2 C3 85.19(15) . . . . ?
N1 C2 C3 C3 -177.33(14) . . . 4_656 ?
